data_4324261
loop_
_publ_author_name
'Daniel L. Reger'
'Jacob J. Horger'
'Mark D. Smith'
'Gary J. Long'
'Fernande Grandjean'

_publ_contact_author_address
;
Department of Chemistry and Biochemistry
University of South Carolina
Columbia, South Carolina 29208
USA
;
_publ_contact_author_email reger@mail.chem.sc.edu
_publ_contact_author_fax '1 803 777 9521'
_publ_contact_author_name 'Professor Daniel L. Reger'
_publ_contact_author_phone '1 803 777 2587'
_publ_section_title
;
 Homochiral, Helical Supramolecular Metal-Organic Frameworks Organized by
 Strong \p...\p Stacking Interactions: Single-Crystal to Single-Crystal
 Transformations in Closely Packed Solids
;
_journal_name_full 'Inorganic Chemistry'
_journal_page_first 686
_journal_page_last 704
_journal_paper_doi 10.1021/ic102256t
_journal_volume 50
_journal_year 2011
_chemical_absolute_configuration ad
_chemical_formula_moiety 'C46 H38 Cu N10 O10'
_chemical_formula_sum 'C46 H38 Cu N10 O10'
_chemical_formula_weight 954.40
_chemical_name_systematic
; 
 ? 
;
_space_group_IT_number 178
_symmetry_cell_setting hexagonal
_symmetry_space_group_name_Hall 'P 61 2 (0 0 5)'
_symmetry_space_group_name_H-M 'P 61 2 2'
_atom_sites_solution_hydrogens geom
_atom_sites_solution_primary direct
_atom_sites_solution_secondary difmap
_audit_creation_method SHELXL-97
_cell_angle_alpha 90.00
_cell_angle_beta 90.00
_cell_angle_gamma 120.00
_cell_formula_units_Z 6
_cell_length_a 11.1347(3)
_cell_length_b 11.1347(3)
_cell_length_c 60.938(3)
_cell_measurement_reflns_used 8825
_cell_measurement_temperature 150(2)
_cell_measurement_theta_max 24.826
_cell_measurement_theta_min 2.215
_cell_volume 6543.0(4)
_computing_cell_refinement 'SAINT-Plus Version 6.45 (Bruker, 2001)'
_computing_data_collection 'SMART Version 5.625 (Bruker, 2001)'
_computing_data_reduction 'SAINT-Plus Version 6.45 (Bruker, 2001)'
_computing_molecular_graphics various
_computing_publication_material 'SHELXTL Version 6.14 (Bruker, 2000)'
_computing_structure_refinement 'SHELXL-97 (Sheldrick, 1997)'
_computing_structure_solution 'SHELXS-97 (Sheldrick, 1990)'
_diffrn_ambient_temperature 150(2)
_diffrn_measured_fraction_theta_full 1.000
_diffrn_measured_fraction_theta_max 1.000
_diffrn_measurement_device_type 'Bruker SMART APEX CCD diffractometer'
_diffrn_measurement_method 'omega scans'
_diffrn_radiation_monochromator graphite
_diffrn_radiation_source 'fine-focus sealed tube'
_diffrn_radiation_type MoK\a
_diffrn_radiation_wavelength 0.71073
_diffrn_reflns_av_R_equivalents 0.0756
_diffrn_reflns_av_sigmaI/netI 0.0296
_diffrn_reflns_limit_h_max 13
_diffrn_reflns_limit_h_min -13
_diffrn_reflns_limit_k_max 13
_diffrn_reflns_limit_k_min -13
_diffrn_reflns_limit_l_max 72
_diffrn_reflns_limit_l_min -72
_diffrn_reflns_number 93818
_diffrn_reflns_theta_full 25.03
_diffrn_reflns_theta_max 25.03
_diffrn_reflns_theta_min 2.01
_exptl_absorpt_coefficient_mu 0.573
_exptl_absorpt_correction_type none
_exptl_crystal_colour 'dichroic blue / pale green'
_exptl_crystal_density_diffrn 1.453
_exptl_crystal_description 'hexagonal pyramid'
_exptl_crystal_F_000 2958
_exptl_crystal_size_max 0.36
_exptl_crystal_size_mid 0.12
_exptl_crystal_size_min 0.10
_refine_diff_density_max 0.369
_refine_diff_density_min -0.334
_refine_diff_density_rms 0.061
_refine_ls_abs_structure_details 'Flack H D (1983), Acta Cryst. A39, 876-881'
_refine_ls_abs_structure_Flack 0.04(2)
_refine_ls_extinction_method none
_refine_ls_goodness_of_fit_ref 1.256
_refine_ls_hydrogen_treatment constr
_refine_ls_matrix_type full
_refine_ls_number_parameters 306
_refine_ls_number_reflns 3858
_refine_ls_number_restraints 0
_refine_ls_restrained_S_all 1.256
_refine_ls_R_factor_all 0.0596
_refine_ls_R_factor_gt 0.0558
_refine_ls_shift/su_max 0.000
_refine_ls_shift/su_mean 0.000
_refine_ls_structure_factor_coef Fsqd
_refine_ls_weighting_details 'calc w=1/[\s^2^(Fo^2^)+(0.0390P)^2^+8.6249P] where P=(Fo^2^+2Fc^2^)/3'
_refine_ls_weighting_scheme calc
_refine_ls_wR_factor_gt 0.1265
_refine_ls_wR_factor_ref 0.1279
_reflns_number_gt 3638
_reflns_number_total 3858
_reflns_threshold_expression >2sigma(I)
_cod_data_source_file ic102256t_si_002_06.cif
_cod_data_source_block culala2
_cod_original_sg_symbol_Hall 'P 61 2 (0 0 -1)'
_cod_database_code 4324261

loop_
_symmetry_equiv_pos_as_xyz
'x, y, z'
'-y, x-y, z+1/3'
'-x+y, -x, z+2/3'
'-x, -y, z+1/2'
'y, -x+y, z+5/6'
'x-y, x, z+1/6'
'y, x, -z+1/3'
'x-y, -y, -z'
'-x, -x+y, -z+2/3'
'-y, -x, -z+5/6'
'-x+y, y, -z+1/2'
'x, x-y, -z+1/6'

loop_
_atom_site_label
_atom_site_type_symbol
_atom_site_fract_x
_atom_site_fract_y
_atom_site_fract_z
_atom_site_U_iso_or_equiv
_atom_site_adp_type
_atom_site_occupancy
_atom_site_symmetry_multiplicity
_atom_site_calc_flag
_atom_site_refinement_flags
Cu1 Cu -0.19466(6) 0.0000 0.0000 0.0316(2) Uani 1 2 d S
C1 C 0.1223(5) 0.9754(5) 0.06169(7) 0.0344(11) Uani 1 1 d .
C2 C 0.2549(5) 1.0978(5) 0.05572(7) 0.0349(11) Uani 1 1 d .
C3 C 0.3798(5) 1.1006(5) 0.06048(7) 0.0364(11) Uani 1 1 d .
C4 C 0.3817(5) 0.9920(6) 0.07150(7) 0.0399(11) Uani 1 1 d .
C5 C 0.2502(5) 0.8676(5) 0.07799(7) 0.0358(11) Uani 1 1 d .
C6 C 0.2553(5) 1.2072(5) 0.04510(7) 0.0401(12) Uani 1 1 d .
H6 H 0.1703 1.2047 0.0421 0.048 Uiso 1 1 calc R
C7 C 0.3805(6) 1.3216(5) 0.03874(9) 0.0509(14) Uani 1 1 d .
H7 H 0.3796 1.3964 0.0314 0.061 Uiso 1 1 calc R
C8 C 0.5029(6) 1.3287(6) 0.04278(8) 0.0515(14) Uani 1 1 d .
H8 H 0.5866 1.4081 0.0382 0.062 Uiso 1 1 calc R
C9 C 0.5082(6) 1.2193(5) 0.05370(8) 0.0453(13) Uani 1 1 d .
C10 C 0.6313(6) 1.2200(6) 0.05855(9) 0.0563(15) Uani 1 1 d .
H10 H 0.7174 1.2975 0.0543 0.068 Uiso 1 1 calc R
C11 C 0.6304(6) 1.1126(7) 0.06914(10) 0.0616(16) Uani 1 1 d .
H11 H 0.7160 1.1164 0.0721 0.074 Uiso 1 1 calc R
C12 C 0.5055(5) 0.9951(7) 0.07587(9) 0.0514(13) Uani 1 1 d .
H12 H 0.5063 0.9202 0.0832 0.062 Uiso 1 1 calc R
C13 C -0.0029(5) 0.7347(5) 0.07563(7) 0.0361(11) Uani 1 1 d .
H13A H -0.0802 0.7543 0.0768 0.043 Uiso 1 1 calc R
H13B H 0.0021 0.6920 0.0896 0.043 Uiso 1 1 calc R
C14 C -0.0301(5) 0.6364(5) 0.05720(7) 0.0323(10) Uani 1 1 d .
C15 C 0.0402(5) 0.5704(5) 0.05087(6) 0.0326(10) Uani 1 1 d .
H15 H 0.1130 0.5673 0.0585 0.039 Uiso 1 1 calc R
C16 C 0.0211(6) 0.4334(5) 0.01614(7) 0.0427(12) Uani 1 1 d .
H16 H 0.0011 0.4515 0.0009 0.051 Uiso 1 1 calc R
C17 C 0.1748(6) 0.4806(6) 0.01785(10) 0.071(2) Uani 1 1 d .
H17A H 0.2294 0.5805 0.0150 0.107 Uiso 1 1 calc R
H17B H 0.1985 0.4306 0.0070 0.107 Uiso 1 1 calc R
H17C H 0.1953 0.4612 0.0326 0.107 Uiso 1 1 calc R
C18 C -0.0623(5) 0.2771(5) 0.02044(7) 0.0329(10) Uani 1 1 d .
C19 C -0.0034(4) -0.1066(5) 0.00829(6) 0.0273(9) Uani 1 1 d .
H19 H -0.0844 -0.1829 0.0143 0.033 Uiso 1 1 calc R
C20 C 0.1180(4) -0.1103(4) 0.00851(6) 0.0268(10) Uani 1 1 d .
H20 H 0.1194 -0.1885 0.0145 0.032 Uiso 1 1 calc R
C21 C 0.2392(4) 0.0000 0.0000 0.0204(12) Uani 1 2 d S
C22 C 0.3724(5) 0.0000 0.0000 0.0297(13) Uani 1 2 d S
C23 C 0.3969(4) -0.0825(5) 0.01424(7) 0.0303(10) Uani 1 1 d .
H23 H 0.3272 -0.1408 0.0244 0.036 Uiso 1 1 calc R
C24 C 0.5222(4) -0.0805(5) 0.01378(7) 0.0298(10) Uani 1 1 d .
H24 H 0.5357 -0.1387 0.0237 0.036 Uiso 1 1 calc R
N1 N 0.1285(4) 0.8656(4) 0.07206(5) 0.0324(8) Uani 1 1 d .
N2 N -0.1261(4) 0.6130(4) 0.04163(6) 0.0381(9) Uani 1 1 d .
N3 N -0.1171(4) 0.5360(4) 0.02598(6) 0.0433(10) Uani 1 1 d .
N4 N -0.0159(4) 0.5107(4) 0.03145(6) 0.0342(9) Uani 1 1 d .
N5 N -0.0124(4) 0.0000 0.0000 0.0266(10) Uani 1 2 d S
N6 N 0.6254(4) 0.0000 0.0000 0.0296(11) Uani 1 2 d S
O1 O 0.0099(4) 0.9649(3) 0.05785(5) 0.0427(8) Uani 1 1 d .
O2 O 0.2441(3) 0.7698(4) 0.08790(6) 0.0454(9) Uani 1 1 d .
O3 O -0.0937(3) 0.2045(3) 0.00313(5) 0.0340(7) Uani 1 1 d .
O4 O -0.0883(4) 0.2346(3) 0.03944(5) 0.0501(9) Uani 1 1 d .
O5 O -0.2267(3) -0.0468(4) 0.03923(5) 0.0490(9) Uani 1 1 d .
H5A H -0.1871 0.0370 0.0430 0.074 Uiso 1 1 d R
H5B H -0.1753 -0.0706 0.0457 0.074 Uiso 1 1 d R

loop_
_atom_site_aniso_label
_atom_site_aniso_U_11
_atom_site_aniso_U_22
_atom_site_aniso_U_33
_atom_site_aniso_U_23
_atom_site_aniso_U_13
_atom_site_aniso_U_12
Cu1 0.0231(3) 0.0365(5) 0.0396(4) -0.0150(4) -0.00748(18) 0.0182(2)
C1 0.040(3) 0.040(3) 0.024(2) -0.012(2) -0.0011(19) 0.021(2)
C2 0.039(3) 0.037(3) 0.025(2) -0.014(2) -0.002(2) 0.015(2)
C3 0.040(3) 0.039(3) 0.027(2) -0.008(2) 0.0012(19) 0.018(2)
C4 0.034(3) 0.044(3) 0.037(2) -0.011(2) -0.002(2) 0.016(2)
C5 0.037(3) 0.041(3) 0.028(2) -0.008(2) -0.003(2) 0.018(2)
C6 0.046(3) 0.040(3) 0.028(2) -0.009(2) 0.001(2) 0.018(2)
C7 0.060(4) 0.038(3) 0.047(3) -0.004(2) 0.007(3) 0.018(3)
C8 0.051(3) 0.033(3) 0.053(3) -0.002(2) 0.017(3) 0.007(3)
C9 0.046(3) 0.047(3) 0.037(2) -0.016(2) 0.006(2) 0.019(3)
C10 0.036(3) 0.048(4) 0.064(3) -0.012(3) 0.007(3) 0.006(3)
C11 0.034(3) 0.072(4) 0.075(4) -0.012(3) -0.002(3) 0.023(3)
C12 0.040(3) 0.059(4) 0.057(3) -0.009(3) -0.004(3) 0.026(3)
C13 0.032(2) 0.034(3) 0.038(2) -0.001(2) 0.004(2) 0.013(2)
C14 0.030(3) 0.032(2) 0.031(2) 0.006(2) 0.003(2) 0.012(2)
C15 0.034(3) 0.037(3) 0.024(2) 0.0020(19) -0.0009(19) 0.015(2)
C16 0.058(3) 0.032(3) 0.027(2) -0.0032(19) 0.005(2) 0.014(3)
C17 0.057(4) 0.041(3) 0.086(4) -0.016(3) 0.038(3) 0.003(3)
C18 0.031(2) 0.036(3) 0.033(2) -0.011(2) -0.003(2) 0.018(2)
C19 0.027(2) 0.032(2) 0.0209(18) -0.0002(17) 0.0016(17) 0.013(2)
C20 0.028(2) 0.030(2) 0.0260(19) -0.0032(18) -0.0016(17) 0.018(2)
C21 0.0197(19) 0.027(3) 0.017(2) -0.006(2) -0.0029(12) 0.0134(15)
C22 0.030(2) 0.039(4) 0.023(3) -0.011(3) -0.0056(14) 0.0193(18)
C23 0.024(2) 0.036(3) 0.029(2) -0.0007(19) -0.0002(18) 0.014(2)
C24 0.026(2) 0.032(3) 0.032(2) 0.0012(19) -0.0035(18) 0.015(2)
N1 0.031(2) 0.038(2) 0.0260(17) -0.0080(16) -0.0020(16) 0.0153(19)
N2 0.035(2) 0.031(2) 0.046(2) 0.0008(18) -0.0055(18) 0.0147(18)
N3 0.043(3) 0.035(2) 0.041(2) -0.0032(19) -0.0138(19) 0.012(2)
N4 0.038(2) 0.031(2) 0.0319(19) 0.0015(16) -0.0002(17) 0.0154(19)
N5 0.0244(18) 0.032(3) 0.026(2) -0.008(2) -0.0042(11) 0.0160(14)
N6 0.0205(18) 0.036(3) 0.037(3) -0.005(3) -0.0024(13) 0.0182(15)
O1 0.0373(19) 0.048(2) 0.0433(18) -0.0064(15) -0.0057(16) 0.0214(18)
O2 0.044(2) 0.046(2) 0.050(2) 0.0009(17) -0.0051(17) 0.0246(18)
O3 0.0295(16) 0.0397(17) 0.0335(16) -0.0102(14) -0.0030(14) 0.0179(15)
O4 0.067(2) 0.0328(19) 0.0334(17) 0.0011(14) 0.0023(18) 0.0122(19)
O5 0.044(2) 0.052(2) 0.0509(19) -0.0037(16) -0.0049(17) 0.0235(18)

loop_
_atom_type_symbol
_atom_type_description
_atom_type_scat_dispersion_real
_atom_type_scat_dispersion_imag
_atom_type_scat_source
C C 0.0033 0.0016 'International Tables Vol C Tables 4.2.6.8 and 6.1.1.4'
H H 0.0000 0.0000 'International Tables Vol C Tables 4.2.6.8 and 6.1.1.4'
N N 0.0061 0.0033 'International Tables Vol C Tables 4.2.6.8 and 6.1.1.4'
O O 0.0106 0.0060 'International Tables Vol C Tables 4.2.6.8 and 6.1.1.4'
Cu Cu 0.3201 1.2651 'International Tables Vol C Tables 4.2.6.8 and 6.1.1.4'

loop_
_geom_angle_atom_site_label_1
_geom_angle_atom_site_label_2
_geom_angle_atom_site_label_3
_geom_angle
_geom_angle_site_symmetry_1
_geom_angle_site_symmetry_3
O3 Cu1 O3 179.19(17) 8 .
O3 Cu1 N6 89.59(9) 8 1_455
O3 Cu1 N6 89.59(9) . 1_455
O3 Cu1 N5 90.41(9) 8 .
O3 Cu1 N5 90.41(9) . .
N6 Cu1 N5 180.0 1_455 .
O3 Cu1 O5 84.82(12) 8 .
O3 Cu1 O5 95.15(12) . .
N6 Cu1 O5 87.73(9) 1_455 .
N5 Cu1 O5 92.27(9) . .
O3 Cu1 O5 95.14(12) 8 8
O3 Cu1 O5 84.82(12) . 8
N6 Cu1 O5 87.73(9) 1_455 8
N5 Cu1 O5 92.27(9) . 8
O5 Cu1 O5 175.46(17) . 8
O1 C1 N1 119.8(4) . .
O1 C1 C2 123.3(5) . .
N1 C1 C2 117.0(4) . .
C6 C2 C3 120.8(5) . .
C6 C2 C1 119.6(4) . .
C3 C2 C1 119.6(4) . .
C4 C3 C2 121.7(5) . .
C4 C3 C9 119.8(5) . .
C2 C3 C9 118.5(5) . .
C12 C4 C3 121.1(5) . .
C12 C4 C5 118.6(5) . .
C3 C4 C5 120.3(4) . .
O2 C5 N1 119.8(4) . .
O2 C5 C4 123.8(5) . .
N1 C5 C4 116.5(4) . .
C2 C6 C7 119.9(5) . .
C2 C6 H6 120.1 . .
C7 C6 H6 120.1 . .
C8 C7 C6 121.6(5) . .
C8 C7 H7 119.2 . .
C6 C7 H7 119.2 . .
C7 C8 C9 120.7(5) . .
C7 C8 H8 119.6 . .
C9 C8 H8 119.6 . .
C10 C9 C8 123.9(5) . .
C10 C9 C3 117.7(5) . .
C8 C9 C3 118.5(5) . .
C11 C10 C9 121.4(5) . .
C11 C10 H10 119.3 . .
C9 C10 H10 119.3 . .
C10 C11 C12 121.7(5) . .
C10 C11 H11 119.2 . .
C12 C11 H11 119.2 . .
C4 C12 C11 118.3(6) . .
C4 C12 H12 120.9 . .
C11 C12 H12 120.9 . .
N1 C13 C14 110.6(4) . .
N1 C13 H13A 109.5 . .
C14 C13 H13A 109.5 . .
N1 C13 H13B 109.5 . .
C14 C13 H13B 109.5 . .
H13A C13 H13B 108.1 . .
N2 C14 C15 107.9(4) . .
N2 C14 C13 121.4(4) . .
C15 C14 C13 130.2(4) . .
N4 C15 C14 105.2(4) . .
N4 C15 H15 127.4 . .
C14 C15 H15 127.4 . .
N4 C16 C17 110.6(4) . .
N4 C16 C18 111.8(4) . .
C17 C16 C18 108.6(4) . .
N4 C16 H16 108.6 . .
C17 C16 H16 108.6 . .
C18 C16 H16 108.6 . .
C16 C17 H17A 109.5 . .
C16 C17 H17B 109.5 . .
H17A C17 H17B 109.5 . .
C16 C17 H17C 109.5 . .
H17A C17 H17C 109.5 . .
H17B C17 H17C 109.5 . .
O4 C18 O3 127.0(4) . .
O4 C18 C16 119.4(4) . .
O3 C18 C16 113.6(4) . .
N5 C19 C20 122.8(4) . .
N5 C19 H19 118.6 . .
C20 C19 H19 118.6 . .
C19 C20 C21 120.3(4) . .
C19 C20 H20 119.9 . .
C21 C20 H20 119.9 . .
C20 C21 C20 116.3(5) . 8
C20 C21 C22 121.8(2) . .
C20 C21 C22 121.8(2) 8 .
C23 C22 C23 116.2(5) . 8
C23 C22 C21 121.9(3) . .
C23 C22 C21 121.9(3) 8 .
C24 C23 C22 120.5(4) . .
C24 C23 H23 119.7 . .
C22 C23 H23 119.7 . .
N6 C24 C23 122.9(4) . .
N6 C24 H24 118.6 . .
C23 C24 H24 118.6 . .
C5 N1 C1 125.0(4) . .
C5 N1 C13 117.0(4) . .
C1 N1 C13 117.9(4) . .
N3 N2 C14 108.8(4) . .
N2 N3 N4 107.7(3) . .
N3 N4 C15 110.4(4) . .
N3 N4 C16 118.8(4) . .
C15 N4 C16 130.8(4) . .
C19 N5 C19 117.6(5) . 8
C19 N5 Cu1 121.2(3) . .
C19 N5 Cu1 121.2(3) 8 .
C24 N6 C24 117.0(5) 8 .
C24 N6 Cu1 121.5(2) 8 1_655
C24 N6 Cu1 121.5(2) . 1_655
C18 O3 Cu1 129.1(3) . .
Cu1 O5 H5A 95.3 . .
Cu1 O5 H5B 118.6 . .
H5A O5 H5B 99.2 . .

loop_
_geom_bond_atom_site_label_1
_geom_bond_atom_site_label_2
_geom_bond_distance
_geom_bond_site_symmetry_2
Cu1 O3 1.981(3) 8
Cu1 O3 1.981(3) .
Cu1 N6 2.004(4) 1_455
Cu1 N5 2.029(5) .
Cu1 O5 2.435(3) .
Cu1 O5 2.435(3) 8
C1 O1 1.220(5) .
C1 N1 1.408(6) .
C1 C2 1.469(7) .
C2 C6 1.378(7) .
C2 C3 1.406(7) .
C3 C4 1.392(7) .
C3 C9 1.439(7) .
C4 C12 1.387(7) .
C4 C5 1.480(7) .
C5 O2 1.217(6) .
C5 N1 1.392(6) .
C6 C7 1.393(7) .
C6 H6 0.9500 .
C7 C8 1.348(8) .
C7 H7 0.9500 .
C8 C9 1.415(8) .
C8 H8 0.9500 .
C9 C10 1.399(8) .
C10 C11 1.354(9) .
C10 H10 0.9500 .
C11 C12 1.412(8) .
C11 H11 0.9500 .
C12 H12 0.9500 .
C13 N1 1.477(6) .
C13 C14 1.489(6) .
C13 H13A 0.9900 .
C13 H13B 0.9900 .
C14 N2 1.353(6) .
C14 C15 1.371(6) .
C15 N4 1.348(5) .
C15 H15 0.9500 .
C16 N4 1.462(6) .
C16 C17 1.522(8) .
C16 C18 1.531(6) .
C16 H16 1.0000 .
C17 H17A 0.9800 .
C17 H17B 0.9800 .
C17 H17C 0.9800 .
C18 O4 1.229(5) .
C18 O3 1.268(5) .
C19 N5 1.340(5) .
C19 C20 1.373(6) .
C19 H19 0.9500 .
C20 C21 1.393(5) .
C20 H20 0.9500 .
C21 C20 1.393(5) 8
C21 C22 1.483(7) .
C22 C23 1.387(5) .
C22 C23 1.387(5) 8
C23 C24 1.384(6) .
C23 H23 0.9500 .
C24 N6 1.341(5) .
C24 H24 0.9500 .
N2 N3 1.320(5) .
N3 N4 1.333(5) .
N5 C19 1.340(5) 8
N6 C24 1.341(5) 8
N6 Cu1 2.004(4) 1_655
O5 H5A 0.8401 .
O5 H5B 0.8401 .

loop_
_geom_hbond_atom_site_label_D
_geom_hbond_atom_site_label_H
_geom_hbond_atom_site_label_A
_geom_hbond_distance_DH
_geom_hbond_distance_HA
_geom_hbond_distance_DA
_geom_hbond_angle_DHA
_geom_hbond_site_symmetry_A
O5 H5A O4 0.84 1.92 2.713(5) 158 .
O5 H5B O1 0.84 2.03 2.811(5) 153 1_545

loop_
_geom_torsion_atom_site_label_1
_geom_torsion_atom_site_label_2
_geom_torsion_atom_site_label_3
_geom_torsion_atom_site_label_4
_geom_torsion
_geom_torsion_site_symmetry_1
_geom_torsion_site_symmetry_4
O1 C1 C2 C6 -0.5(6) . .
N1 C1 C2 C6 178.6(4) . .
O1 C1 C2 C3 -179.1(4) . .
N1 C1 C2 C3 -0.1(5) . .
C6 C2 C3 C4 179.0(4) . .
C1 C2 C3 C4 -2.4(6) . .
C6 C2 C3 C9 -1.0(6) . .
C1 C2 C3 C9 177.6(4) . .
C2 C3 C4 C12 179.2(4) . .
C9 C3 C4 C12 -0.8(7) . .
C2 C3 C4 C5 1.8(6) . .
C9 C3 C4 C5 -178.3(4) . .
C12 C4 C5 O2 3.5(7) . .
C3 C4 C5 O2 -179.0(4) . .
C12 C4 C5 N1 -176.2(4) . .
C3 C4 C5 N1 1.3(6) . .
C3 C2 C6 C7 0.7(6) . .
C1 C2 C6 C7 -177.9(4) . .
C2 C6 C7 C8 -0.2(7) . .
C6 C7 C8 C9 0.0(8) . .
C7 C8 C9 C10 -179.6(5) . .
C7 C8 C9 C3 -0.2(7) . .
C4 C3 C9 C10 0.1(6) . .
C2 C3 C9 C10 -179.9(4) . .
C4 C3 C9 C8 -179.2(4) . .
C2 C3 C9 C8 0.8(6) . .
C8 C9 C10 C11 179.7(5) . .
C3 C9 C10 C11 0.4(7) . .
C9 C10 C11 C12 -0.3(9) . .
C3 C4 C12 C11 0.9(7) . .
C5 C4 C12 C11 178.4(5) . .
C10 C11 C12 C4 -0.4(8) . .
N1 C13 C14 N2 -104.6(5) . .
N1 C13 C14 C15 66.2(6) . .
N2 C14 C15 N4 0.7(5) . .
C13 C14 C15 N4 -171.1(4) . .
N4 C16 C18 O4 -38.0(7) . .
C17 C16 C18 O4 84.3(6) . .
N4 C16 C18 O3 144.2(4) . .
C17 C16 C18 O3 -93.5(5) . .
N5 C19 C20 C21 0.4(6) . .
C19 C20 C21 C20 -0.2(3) . 8
C19 C20 C21 C22 179.8(3) . .
C20 C21 C22 C23 -21.5(3) . .
C20 C21 C22 C23 158.5(3) 8 .
C20 C21 C22 C23 158.5(3) . 8
C20 C21 C22 C23 -21.5(3) 8 8
C23 C22 C23 C24 -0.2(3) 8 .
C21 C22 C23 C24 179.8(3) . .
C22 C23 C24 N6 0.5(6) . .
O2 C5 N1 C1 176.3(4) . .
C4 C5 N1 C1 -4.0(6) . .
O2 C5 N1 C13 -8.0(6) . .
C4 C5 N1 C13 171.7(4) . .
O1 C1 N1 C5 -177.5(4) . .
C2 C1 N1 C5 3.4(5) . .
O1 C1 N1 C13 6.9(6) . .
C2 C1 N1 C13 -172.3(3) . .
C14 C13 N1 C5 -82.2(5) . .
C14 C13 N1 C1 93.8(4) . .
C15 C14 N2 N3 -0.3(5) . .
C13 C14 N2 N3 172.3(4) . .
C14 N2 N3 N4 -0.2(5) . .
N2 N3 N4 C15 0.7(5) . .
N2 N3 N4 C16 -176.5(4) . .
C14 C15 N4 N3 -0.8(5) . .
C14 C15 N4 C16 175.9(4) . .
C17 C16 N4 N3 148.3(4) . .
C18 C16 N4 N3 -90.5(5) . .
C17 C16 N4 C15 -28.3(7) . .
C18 C16 N4 C15 92.9(6) . .
C20 C19 N5 C19 -0.2(3) . 8
C20 C19 N5 Cu1 179.8(3) . .
O3 Cu1 N5 C19 -31.7(2) 8 .
O3 Cu1 N5 C19 148.3(2) . .
O5 Cu1 N5 C19 53.1(2) . .
O5 Cu1 N5 C19 -126.9(2) 8 .
O3 Cu1 N5 C19 148.3(2) 8 8
O3 Cu1 N5 C19 -31.7(2) . 8
O5 Cu1 N5 C19 -126.9(2) . 8
O5 Cu1 N5 C19 53.1(2) 8 8
C23 C24 N6 C24 -0.2(3) . 8
C23 C24 N6 Cu1 179.8(3) . 1_655
O4 C18 O3 Cu1 0.3(7) . .
C16 C18 O3 Cu1 178.0(3) . .
N6 Cu1 O3 C18 87.1(4) 1_455 .
N5 Cu1 O3 C18 -92.9(4) . .
O5 Cu1 O3 C18 -0.6(4) . .
O5 Cu1 O3 C18 174.9(4) 8 .
